data_4320598
loop_
_publ_author_name
'Brian A. Jazdzewski'
'Patrick L. Holland'
'Maren Pink'
'Victor G. Young'
'Douglas J. E. Spencer'
'William B. Tolman'

_publ_section_title
;
 Three-Coordinate Copper(II)-Phenolate Complexes
;
_journal_name_full 'Inorganic Chemistry'
_journal_page_first 6097
_journal_page_last 6107
_journal_paper_doi 10.1021/ic010615c
_journal_volume 40
_journal_year 2001
_chemical_formula_sum 'C33 H50 Cl Li N2 O'
_chemical_formula_weight 533.14
_chemical_name_common 00062
_chemical_name_systematic 'Li(Me2Ac-Cl) Et2O'
_space_group_IT_number 2
_symmetry_cell_setting triclinic
_symmetry_space_group_name_Hall '-P 1'
_symmetry_space_group_name_H-M 'P -1'
_atom_sites_solution_hydrogens geom
_atom_sites_solution_primary direct
_atom_sites_solution_secondary difmap
_audit_creation_method SHELXL-97
_cell_angle_alpha 90.25(3)
_cell_angle_beta 98.44(3)
_cell_angle_gamma 116.42(3)
_cell_formula_units_Z 2
_cell_length_a 11.001(2)
_cell_length_b 11.486(2)
_cell_length_c 14.182(3)
_cell_measurement_reflns_used 7878
_cell_measurement_temperature 173(2)
_cell_measurement_theta_max 27.55
_cell_measurement_theta_min 1.0
_cell_volume 1582.5(7)
_computing_structure_refinement 'SHELXL-97 (Sheldrick, 1997)'
_computing_structure_solution 'SHELXS-97 (Sheldrick, 1990)'
_diffrn_ambient_temperature 173(2)
_diffrn_measured_fraction_theta_full 0.966
_diffrn_measured_fraction_theta_max 0.966
_diffrn_radiation_monochromator graphite
_diffrn_radiation_source 'fine-focus sealed tube'
_diffrn_radiation_type MoK\a
_diffrn_radiation_wavelength 0.71073
_diffrn_reflns_av_R_equivalents 0.0298
_diffrn_reflns_av_sigmaI/netI 0.0343
_diffrn_reflns_limit_h_max 14
_diffrn_reflns_limit_h_min -14
_diffrn_reflns_limit_k_max 14
_diffrn_reflns_limit_k_min -14
_diffrn_reflns_limit_l_max 18
_diffrn_reflns_limit_l_min -18
_diffrn_reflns_number 16263
_diffrn_reflns_theta_full 27.56
_diffrn_reflns_theta_max 27.56
_diffrn_reflns_theta_min 1.46
_exptl_absorpt_coefficient_mu 0.147
_exptl_absorpt_correction_T_max 1.0000
_exptl_absorpt_correction_T_min 0.8968
_exptl_absorpt_correction_type 'SADABS (Sheldrick, 1996)'
_exptl_absorpt_process_details empirical
_exptl_crystal_colour colorless
_exptl_crystal_density_diffrn 1.119
_exptl_crystal_density_method 'not measured'
_exptl_crystal_description rod
_exptl_crystal_F_000 580
_exptl_crystal_size_max 0.40
_exptl_crystal_size_mid 0.25
_exptl_crystal_size_min 0.15
_refine_diff_density_max 0.266
_refine_diff_density_min -0.232
_refine_diff_density_rms 0.041
_refine_ls_extinction_method none
_refine_ls_goodness_of_fit_ref 0.946
_refine_ls_hydrogen_treatment mixed
_refine_ls_matrix_type full
_refine_ls_number_parameters 363
_refine_ls_number_reflns 7077
_refine_ls_number_restraints 0
_refine_ls_restrained_S_all 0.946
_refine_ls_R_factor_all 0.0575
_refine_ls_R_factor_gt 0.0432
_refine_ls_shift/su_max 0.170
_refine_ls_shift/su_mean 0.029
_refine_ls_structure_factor_coef Fsqd
_refine_ls_weighting_details 'calc w=1/[\s^2^(Fo^2^)+(0.0923P)^2^+0.2921P] where P=(Fo^2^+2Fc^2^)/3'
_refine_ls_weighting_scheme calc
_refine_ls_wR_factor_gt 0.1282
_refine_ls_wR_factor_ref 0.1384
_reflns_number_gt 5643
_reflns_number_total 7077
_reflns_threshold_expression >2sigma(I)
_cod_data_source_file ic010615c_1.cif
_cod_data_source_block 00062
_cod_depositor_comments
;
The following automatic conversions were performed:

'_symmetry_cell_setting' value 'Triclinic' changed to 'triclinic'
according to the built-in table from CIF Core dictionary named
'cif_core.dic' version 2.4.1 from 2010-06-29.

Automatic conversion script
Id: cif_fix_values 1646 2011-03-28 12:23:43Z adriana 
;
_cod_original_cell_volume 1582.7(5)
_cod_database_code 4320598

loop_
_symmetry_equiv_pos_as_xyz
'x, y, z'
'-x, -y, -z'

loop_
_atom_site_label
_atom_site_type_symbol
_atom_site_fract_x
_atom_site_fract_y
_atom_site_fract_z
_atom_site_U_iso_or_equiv
_atom_site_adp_type
_atom_site_occupancy
_atom_site_symmetry_multiplicity
_atom_site_calc_flag
_atom_site_refinement_flags
_atom_site_disorder_assembly
_atom_site_disorder_group
N1 N 0.30346(12) 0.21219(11) 0.20854(8) 0.0254(3) Uani 1 1 d . . .
N2 N 0.56641(12) 0.42444(11) 0.26149(8) 0.0246(2) Uani 1 1 d . . .
O1 O 0.56242(13) 0.11882(13) 0.28342(11) 0.0581(4) Uani 1 1 d . . .
Li1 Li 0.4860(3) 0.2382(2) 0.2559(2) 0.0356(6) Uani 1 1 d . A .
Cl1 Cl 0.27958(4) 0.54556(3) 0.20967(3) 0.03301(12) Uani 1 1 d . . .
C1 C 0.11340(15) 0.26584(15) 0.15375(12) 0.0346(3) Uani 1 1 d . . .
H1A H 0.0641 0.1717 0.1364 0.052 Uiso 1 1 calc R . .
H1B H 0.1103 0.3127 0.0966 0.052 Uiso 1 1 calc R . .
H1C H 0.0698 0.2890 0.2012 0.052 Uiso 1 1 calc R . .
C2 C 0.26166(14) 0.30291(13) 0.19554(9) 0.0243(3) Uani 1 1 d . . .
C3 C 0.35458(14) 0.43667(13) 0.21939(9) 0.0237(3) Uani 1 1 d . . .
C4 C 0.49961(14) 0.49575(13) 0.24724(9) 0.0233(3) Uani 1 1 d . . .
C5 C 0.57671(15) 0.64328(14) 0.25791(10) 0.0288(3) Uani 1 1 d . . .
H5A H 0.6760 0.6706 0.2676 0.043 Uiso 1 1 calc R . .
H5B H 0.5537 0.6762 0.3131 0.043 Uiso 1 1 calc R . .
H5C H 0.5503 0.6784 0.1999 0.043 Uiso 1 1 calc R . .
C6 C 0.21843(14) 0.07853(13) 0.17612(10) 0.0254(3) Uani 1 1 d . . .
C7 C 0.14329(15) -0.01072(14) 0.23871(10) 0.0297(3) Uani 1 1 d . . .
C8 C 0.08673(17) -0.14392(15) 0.21248(11) 0.0360(4) Uani 1 1 d . . .
H8 H 0.0374 -0.2048 0.2547 0.043 Uiso 1 1 calc R . .
C9 C 0.10107(18) -0.18908(15) 0.12636(12) 0.0376(4) Uani 1 1 d . . .
H9 H 0.0655 -0.2801 0.1109 0.045 Uiso 1 1 calc R . .
C10 C 0.16751(17) -0.10109(15) 0.06292(11) 0.0335(3) Uani 1 1 d . . .
H10 H 0.1736 -0.1326 0.0026 0.040 Uiso 1 1 calc R . .
C11 C 0.22567(15) 0.03286(14) 0.08559(10) 0.0271(3) Uani 1 1 d . . .
C12 C 0.12656(17) 0.03680(16) 0.33388(10) 0.0345(3) Uani 1 1 d . . .
H12 H 0.1437 0.1296 0.3296 0.041 Uiso 1 1 calc R . .
C13 C -0.0183(2) -0.0406(2) 0.35595(14) 0.0590(6) Uani 1 1 d . . .
H13A H -0.0249 -0.0061 0.4173 0.089 Uiso 1 1 calc R . .
H13B H -0.0386 -0.1325 0.3595 0.089 Uiso 1 1 calc R . .
H13C H -0.0847 -0.0332 0.3052 0.089 Uiso 1 1 calc R . .
C14 C 0.2321(2) 0.0337(2) 0.41534(13) 0.0563(5) Uani 1 1 d . . .
H14A H 0.3250 0.0851 0.4009 0.084 Uiso 1 1 calc R . .
H14B H 0.2158 -0.0566 0.4226 0.084 Uiso 1 1 calc R . .
H14C H 0.2233 0.0708 0.4749 0.084 Uiso 1 1 calc R . .
C15 C 0.29722(16) 0.12639(14) 0.01338(10) 0.0299(3) Uani 1 1 d . . .
H15 H 0.3265 0.2173 0.0403 0.036 Uiso 1 1 calc R . .
C16 C 0.19813(18) 0.10208(18) -0.08069(11) 0.0418(4) Uani 1 1 d . . .
H16A H 0.2460 0.1631 -0.1262 0.063 Uiso 1 1 calc R . .
H16B H 0.1194 0.1152 -0.0687 0.063 Uiso 1 1 calc R . .
H16C H 0.1656 0.0124 -0.1073 0.063 Uiso 1 1 calc R . .
C17 C 0.42535(18) 0.11594(19) -0.00510(13) 0.0436(4) Uani 1 1 d . . .
H17A H 0.4687 0.1774 -0.0517 0.065 Uiso 1 1 calc R . .
H17B H 0.3992 0.0270 -0.0303 0.065 Uiso 1 1 calc R . .
H17C H 0.4904 0.1367 0.0549 0.065 Uiso 1 1 calc R . .
C18 C 0.71194(14) 0.48198(13) 0.28841(10) 0.0244(3) Uani 1 1 d . . .
C19 C 0.79204(15) 0.47765(13) 0.22044(10) 0.0268(3) Uani 1 1 d . . .
C20 C 0.93173(16) 0.51664(15) 0.25076(11) 0.0335(3) Uani 1 1 d . . .
H20 H 0.9864 0.5126 0.2060 0.040 Uiso 1 1 calc R . .
C21 C 0.99243(16) 0.56117(16) 0.34472(12) 0.0374(4) Uani 1 1 d . . .
H21 H 1.0880 0.5877 0.3640 0.045 Uiso 1 1 calc R . .
C22 C 0.91377(16) 0.56695(15) 0.41054(11) 0.0352(3) Uani 1 1 d . . .
H22 H 0.9566 0.5989 0.4747 0.042 Uiso 1 1 calc R . .
C23 C 0.77318(15) 0.52701(14) 0.38477(10) 0.0285(3) Uani 1 1 d . . .
C24 C 0.72505(16) 0.43017(15) 0.11653(10) 0.0318(3) Uani 1 1 d . . .
H24 H 0.6338 0.3534 0.1171 0.038 Uiso 1 1 calc R . .
C25 C 0.8072(2) 0.3851(2) 0.06020(13) 0.0470(4) Uani 1 1 d . . .
H25A H 0.8241 0.3179 0.0936 0.070 Uiso 1 1 calc R . .
H25B H 0.8953 0.4595 0.0549 0.070 Uiso 1 1 calc R . .
H25C H 0.7547 0.3492 -0.0039 0.070 Uiso 1 1 calc R . .
C26 C 0.69776(19) 0.53430(18) 0.06337(11) 0.0408(4) Uani 1 1 d . . .
H26A H 0.6545 0.5007 -0.0029 0.061 Uiso 1 1 calc R . .
H26B H 0.7850 0.6127 0.0640 0.061 Uiso 1 1 calc R . .
H26C H 0.6363 0.5561 0.0950 0.061 Uiso 1 1 calc R . .
C27 C 0.68565(17) 0.52376(16) 0.45916(10) 0.0339(3) Uani 1 1 d . . .
H27 H 0.6064 0.5369 0.4261 0.041 Uiso 1 1 calc R . .
C28 C 0.7625(2) 0.6313(2) 0.54062(13) 0.0550(5) Uani 1 1 d . . .
H28A H 0.7003 0.6245 0.5855 0.082 Uiso 1 1 calc R . .
H28B H 0.7949 0.7167 0.5143 0.082 Uiso 1 1 calc R . .
H28C H 0.8415 0.6214 0.5741 0.082 Uiso 1 1 calc R . .
C29 C 0.62649(19) 0.39036(18) 0.50046(12) 0.0441(4) Uani 1 1 d . . .
H29A H 0.5702 0.3902 0.5480 0.066 Uiso 1 1 calc R . .
H29B H 0.7020 0.3729 0.5309 0.066 Uiso 1 1 calc R . .
H29C H 0.5694 0.3226 0.4489 0.066 Uiso 1 1 calc R . .
C30A C 0.6967(4) 0.1701(3) 0.3472(3) 0.0370(7) Uani 0.50 1 d P A 1
H30A H 0.6874 0.1238 0.4065 0.044 Uiso 0.50 1 calc PR A 1
H30B H 0.7312 0.2642 0.3649 0.044 Uiso 0.50 1 calc PR A 1
C31A C 0.7970(5) 0.1486(5) 0.2934(5) 0.0719(14) Uani 0.50 1 d P A 1
H31A H 0.8874 0.1819 0.3342 0.108 Uiso 0.50 1 calc PR A 1
H31B H 0.8056 0.1949 0.2349 0.108 Uiso 0.50 1 calc PR A 1
H31C H 0.7621 0.0551 0.2765 0.108 Uiso 0.50 1 calc PR A 1
C30B C 0.7069(5) 0.1403(4) 0.2656(3) 0.0560(10) Uani 0.50 1 d P A 2
H30C H 0.7075 0.0567 0.2491 0.067 Uiso 0.50 1 calc PR A 2
H30D H 0.7383 0.1995 0.2143 0.067 Uiso 0.50 1 calc PR A 2
C31B C 0.7917(6) 0.2004(5) 0.3595(4) 0.0673(12) Uani 0.50 1 d P A 2
H31D H 0.8874 0.2194 0.3577 0.101 Uiso 0.50 1 calc PR A 2
H31E H 0.7570 0.1401 0.4088 0.101 Uiso 0.50 1 calc PR A 2
H31F H 0.7871 0.2815 0.3745 0.101 Uiso 0.50 1 calc PR A 2
C32 C 0.4813(2) -0.02054(18) 0.26584(14) 0.0469(4) Uani 1 1 d . A .
H32A H 0.5165 -0.0521 0.2162 0.056 Uiso 1 1 calc R . .
H32B H 0.3850 -0.0398 0.2402 0.056 Uiso 1 1 calc R . .
C33 C 0.4821(2) -0.0938(2) 0.35191(15) 0.0570(5) Uani 1 1 d . . .
H33A H 0.4250 -0.1873 0.3346 0.086 Uiso 1 1 calc R A .
H33B H 0.4452 -0.0649 0.4010 0.086 Uiso 1 1 calc R . .
H33C H 0.5767 -0.0774 0.3769 0.086 Uiso 1 1 calc R . .

loop_
_atom_site_aniso_label
_atom_site_aniso_U_11
_atom_site_aniso_U_22
_atom_site_aniso_U_33
_atom_site_aniso_U_23
_atom_site_aniso_U_13
_atom_site_aniso_U_12
N1 0.0252(6) 0.0237(6) 0.0244(6) -0.0002(4) 0.0020(5) 0.0090(5)
N2 0.0227(6) 0.0248(6) 0.0257(6) 0.0028(4) 0.0044(4) 0.0100(5)
O1 0.0372(7) 0.0391(7) 0.0965(11) 0.0231(7) -0.0011(7) 0.0194(6)
Li1 0.0306(13) 0.0274(13) 0.0463(15) 0.0051(11) -0.0007(11) 0.0130(11)
Cl1 0.0306(2) 0.0307(2) 0.0416(2) 0.00077(15) 0.00391(15) 0.01796(16)
C1 0.0257(7) 0.0311(8) 0.0442(9) 0.0010(6) 0.0008(6) 0.0117(6)
C2 0.0239(7) 0.0285(7) 0.0199(6) 0.0011(5) 0.0042(5) 0.0109(6)
C3 0.0257(7) 0.0250(7) 0.0240(6) 0.0027(5) 0.0048(5) 0.0143(6)
C4 0.0257(7) 0.0243(7) 0.0195(6) 0.0024(5) 0.0060(5) 0.0105(6)
C5 0.0276(7) 0.0244(7) 0.0327(7) 0.0033(6) 0.0050(6) 0.0103(6)
C6 0.0243(7) 0.0230(7) 0.0273(7) 0.0004(5) 0.0008(5) 0.0102(5)
C7 0.0299(7) 0.0291(7) 0.0269(7) 0.0033(6) 0.0025(6) 0.0112(6)
C8 0.0399(9) 0.0274(8) 0.0360(8) 0.0078(6) 0.0067(7) 0.0109(7)
C9 0.0433(9) 0.0225(7) 0.0414(9) -0.0003(6) 0.0026(7) 0.0111(7)
C10 0.0399(9) 0.0289(8) 0.0308(7) -0.0026(6) 0.0023(6) 0.0158(7)
C11 0.0262(7) 0.0264(7) 0.0275(7) 0.0009(5) 0.0016(5) 0.0115(6)
C12 0.0395(9) 0.0349(8) 0.0272(7) 0.0046(6) 0.0071(6) 0.0146(7)
C13 0.0464(11) 0.0766(15) 0.0416(10) -0.0018(10) 0.0142(9) 0.0147(10)
C14 0.0599(13) 0.0800(15) 0.0317(9) -0.0022(9) -0.0023(8) 0.0369(11)
C15 0.0320(8) 0.0276(7) 0.0280(7) 0.0000(6) 0.0063(6) 0.0112(6)
C16 0.0416(9) 0.0458(10) 0.0334(8) 0.0103(7) 0.0051(7) 0.0159(8)
C17 0.0361(9) 0.0501(10) 0.0450(9) 0.0016(8) 0.0112(7) 0.0184(8)
C18 0.0234(7) 0.0205(6) 0.0286(7) 0.0039(5) 0.0035(5) 0.0094(5)
C19 0.0265(7) 0.0239(7) 0.0314(7) 0.0053(5) 0.0065(6) 0.0121(6)
C20 0.0278(7) 0.0336(8) 0.0421(8) 0.0098(6) 0.0102(6) 0.0150(6)
C21 0.0235(7) 0.0387(9) 0.0479(9) 0.0090(7) 0.0004(7) 0.0136(7)
C22 0.0317(8) 0.0332(8) 0.0353(8) 0.0031(6) -0.0043(6) 0.0126(7)
C23 0.0313(8) 0.0253(7) 0.0283(7) 0.0030(5) 0.0021(6) 0.0131(6)
C24 0.0321(8) 0.0326(8) 0.0310(7) 0.0013(6) 0.0087(6) 0.0138(6)
C25 0.0576(11) 0.0553(11) 0.0406(9) -0.0006(8) 0.0154(8) 0.0344(10)
C26 0.0485(10) 0.0535(10) 0.0296(8) 0.0060(7) 0.0076(7) 0.0307(9)
C27 0.0376(8) 0.0407(9) 0.0246(7) 0.0020(6) 0.0034(6) 0.0191(7)
C28 0.0703(14) 0.0490(11) 0.0385(9) -0.0071(8) 0.0131(9) 0.0195(10)
C29 0.0433(10) 0.0474(10) 0.0385(9) 0.0099(7) 0.0119(7) 0.0161(8)
C30A 0.0246(16) 0.0342(17) 0.049(2) 0.0039(14) -0.0037(15) 0.0136(14)
C31A 0.046(3) 0.074(3) 0.112(5) 0.016(3) 0.024(3) 0.039(2)
C30B 0.059(3) 0.046(2) 0.067(3) 0.0137(19) 0.014(2) 0.026(2)
C31B 0.076(4) 0.046(2) 0.078(3) 0.009(2) 0.000(3) 0.030(3)
C32 0.0541(11) 0.0401(10) 0.0519(10) 0.0013(8) 0.0011(9) 0.0282(9)
C33 0.0712(14) 0.0391(10) 0.0660(13) 0.0102(9) 0.0120(11) 0.0291(10)

loop_
_atom_type_symbol
_atom_type_description
_atom_type_scat_dispersion_real
_atom_type_scat_dispersion_imag
_atom_type_scat_source
C C 0.0033 0.0016 'International Tables Vol C Tables 4.2.6.8 and 6.1.1.4'
H H 0.0000 0.0000 'International Tables Vol C Tables 4.2.6.8 and 6.1.1.4'
N N 0.0061 0.0033 'International Tables Vol C Tables 4.2.6.8 and 6.1.1.4'
O O 0.0106 0.0060 'International Tables Vol C Tables 4.2.6.8 and 6.1.1.4'
Cl Cl 0.1484 0.1585 'International Tables Vol C Tables 4.2.6.8 and 6.1.1.4'
Li Li -0.0003 0.0001 'International Tables Vol C Tables 4.2.6.8 and 6.1.1.4'

loop_
_geom_angle_atom_site_label_1
_geom_angle_atom_site_label_2
_geom_angle_atom_site_label_3
_geom_angle
_geom_angle_site_symmetry_1
_geom_angle_site_symmetry_3
_geom_angle_publ_flag
C2 N1 C6 122.93(12) . . ?
C2 N1 Li1 126.91(12) . . ?
C6 N1 Li1 109.68(12) . . ?
C4 N2 C18 121.86(12) . . ?
C4 N2 Li1 126.42(12) . . ?
C18 N2 Li1 111.65(12) . . ?
C32 O1 C30A 118.67(17) . . ?
C32 O1 C30B 102.8(2) . . ?
C30A O1 C30B 48.2(2) . . ?
C32 O1 Li1 122.49(13) . . ?
C30A O1 Li1 116.83(18) . . ?
C30B O1 Li1 125.12(19) . . ?
N1 Li1 N2 95.04(13) . . ?
N1 Li1 O1 132.27(15) . . ?
N2 Li1 O1 132.65(15) . . ?
N1 C2 C3 120.86(12) . . ?
N1 C2 C1 120.22(13) . . ?
C3 C2 C1 118.93(13) . . ?
C4 C3 C2 128.95(12) . . ?
C4 C3 Cl1 115.47(10) . . ?
C2 C3 Cl1 115.56(10) . . ?
N2 C4 C3 121.07(12) . . ?
N2 C4 C5 120.69(12) . . ?
C3 C4 C5 118.22(12) . . ?
C7 C6 C11 119.95(13) . . ?
C7 C6 N1 120.38(12) . . ?
C11 C6 N1 119.04(12) . . ?
C8 C7 C6 118.73(14) . . ?
C8 C7 C12 120.42(14) . . ?
C6 C7 C12 120.84(13) . . ?
C9 C8 C7 121.30(14) . . ?
C8 C9 C10 119.59(14) . . ?
C9 C10 C11 121.32(14) . . ?
C10 C11 C6 118.84(13) . . ?
C10 C11 C15 119.61(13) . . ?
C6 C11 C15 121.55(13) . . ?
C7 C12 C13 112.18(14) . . ?
C7 C12 C14 111.26(15) . . ?
C13 C12 C14 110.19(16) . . ?
C11 C15 C17 111.74(13) . . ?
C11 C15 C16 110.66(13) . . ?
C17 C15 C16 110.11(13) . . ?
C19 C18 C23 120.55(13) . . ?
C19 C18 N2 118.74(12) . . ?
C23 C18 N2 120.19(13) . . ?
C20 C19 C18 118.53(13) . . ?
C20 C19 C24 121.42(13) . . ?
C18 C19 C24 120.05(13) . . ?
C21 C20 C19 121.26(15) . . ?
C22 C21 C20 119.87(14) . . ?
C21 C22 C23 121.42(15) . . ?
C22 C23 C18 118.35(14) . . ?
C22 C23 C27 120.98(13) . . ?
C18 C23 C27 120.56(13) . . ?
C19 C24 C25 113.90(13) . . ?
C19 C24 C26 111.53(13) . . ?
C25 C24 C26 109.15(13) . . ?
C23 C27 C28 113.52(15) . . ?
C23 C27 C29 110.77(13) . . ?
C28 C27 C29 109.66(14) . . ?
O1 C30A C31A 107.7(4) . . ?
C31B C30B O1 101.3(4) . . ?
O1 C32 C33 114.06(16) . . ?

loop_
_geom_bond_atom_site_label_1
_geom_bond_atom_site_label_2
_geom_bond_distance
_geom_bond_site_symmetry_2
_geom_bond_publ_flag
N1 C2 1.3170(18) . ?
N1 C6 1.4259(18) . ?
N1 Li1 1.909(3) . ?
N2 C4 1.3211(18) . ?
N2 C18 1.4222(18) . ?
N2 Li1 1.913(3) . ?
O1 C32 1.443(2) . ?
O1 C30A 1.476(4) . ?
O1 C30B 1.556(5) . ?
O1 Li1 1.916(3) . ?
Cl1 C3 1.7750(14) . ?
C1 C2 1.513(2) . ?
C2 C3 1.420(2) . ?
C3 C4 1.418(2) . ?
C4 C5 1.5149(19) . ?
C6 C7 1.411(2) . ?
C6 C11 1.4111(19) . ?
C7 C8 1.395(2) . ?
C7 C12 1.520(2) . ?
C8 C9 1.382(2) . ?
C9 C10 1.382(2) . ?
C10 C11 1.393(2) . ?
C11 C15 1.522(2) . ?
C12 C13 1.522(3) . ?
C12 C14 1.525(2) . ?
C15 C17 1.526(2) . ?
C15 C16 1.531(2) . ?
C18 C19 1.413(2) . ?
C18 C23 1.415(2) . ?
C19 C20 1.393(2) . ?
C19 C24 1.526(2) . ?
C20 C21 1.383(2) . ?
C21 C22 1.383(2) . ?
C22 C23 1.392(2) . ?
C23 C27 1.519(2) . ?
C24 C25 1.532(2) . ?
C24 C26 1.533(2) . ?
C27 C28 1.532(2) . ?
C27 C29 1.532(2) . ?
C30A C31A 1.533(6) . ?
C30B C31B 1.475(7) . ?
C32 C33 1.487(3) . ?

loop_
_geom_torsion_atom_site_label_1
_geom_torsion_atom_site_label_2
_geom_torsion_atom_site_label_3
_geom_torsion_atom_site_label_4
_geom_torsion
_geom_torsion_site_symmetry_1
_geom_torsion_site_symmetry_2
_geom_torsion_site_symmetry_3
_geom_torsion_site_symmetry_4
_geom_torsion_publ_flag
C2 N1 Li1 N2 -4.8(2) . . . . ?
C6 N1 Li1 N2 167.46(11) . . . . ?
C2 N1 Li1 O1 177.32(17) . . . . ?
C6 N1 Li1 O1 -10.4(3) . . . . ?
C4 N2 Li1 N1 7.63(19) . . . . ?
C18 N2 Li1 N1 -175.40(11) . . . . ?
C4 N2 Li1 O1 -174.49(17) . . . . ?
C18 N2 Li1 O1 2.5(3) . . . . ?
C32 O1 Li1 N1 2.6(3) . . . . ?
C30A O1 Li1 N1 -161.0(2) . . . . ?
C30B O1 Li1 N1 142.9(3) . . . . ?
C32 O1 Li1 N2 -174.51(18) . . . . ?
C30A O1 Li1 N2 21.9(3) . . . . ?
C30B O1 Li1 N2 -34.3(4) . . . . ?
C6 N1 C2 C3 -172.85(12) . . . . ?
Li1 N1 C2 C3 -1.6(2) . . . . ?
C6 N1 C2 C1 6.5(2) . . . . ?
Li1 N1 C2 C1 177.77(14) . . . . ?
N1 C2 C3 C4 8.4(2) . . . . ?
C1 C2 C3 C4 -170.98(13) . . . . ?
N1 C2 C3 Cl1 -173.66(10) . . . . ?
C1 C2 C3 Cl1 6.99(16) . . . . ?
C18 N2 C4 C3 179.30(12) . . . . ?
Li1 N2 C4 C3 -4.0(2) . . . . ?
C18 N2 C4 C5 0.82(19) . . . . ?
Li1 N2 C4 C5 177.50(14) . . . . ?
C2 C3 C4 N2 -5.4(2) . . . . ?
Cl1 C3 C4 N2 176.62(10) . . . . ?
C2 C3 C4 C5 173.10(13) . . . . ?
Cl1 C3 C4 C5 -4.86(15) . . . . ?
C2 N1 C6 C7 -95.73(17) . . . . ?
Li1 N1 C6 C7 91.66(16) . . . . ?
C2 N1 C6 C11 93.34(17) . . . . ?
Li1 N1 C6 C11 -79.27(16) . . . . ?
C11 C6 C7 C8 5.2(2) . . . . ?
N1 C6 C7 C8 -165.68(14) . . . . ?
C11 C6 C7 C12 -176.11(14) . . . . ?
N1 C6 C7 C12 13.1(2) . . . . ?
C6 C7 C8 C9 -1.1(2) . . . . ?
C12 C7 C8 C9 -179.85(15) . . . . ?
C7 C8 C9 C10 -2.8(3) . . . . ?
C8 C9 C10 C11 2.7(3) . . . . ?
C9 C10 C11 C6 1.3(2) . . . . ?
C9 C10 C11 C15 -179.66(15) . . . . ?
C7 C6 C11 C10 -5.3(2) . . . . ?
N1 C6 C11 C10 165.70(13) . . . . ?
C7 C6 C11 C15 175.71(13) . . . . ?
N1 C6 C11 C15 -13.3(2) . . . . ?
C8 C7 C12 C13 -42.3(2) . . . . ?
C6 C7 C12 C13 138.95(17) . . . . ?
C8 C7 C12 C14 81.6(2) . . . . ?
C6 C7 C12 C14 -97.09(18) . . . . ?
C10 C11 C15 C17 -64.95(18) . . . . ?
C6 C11 C15 C17 114.06(16) . . . . ?
C10 C11 C15 C16 58.14(19) . . . . ?
C6 C11 C15 C16 -122.85(16) . . . . ?
C4 N2 C18 C19 -108.08(15) . . . . ?
Li1 N2 C18 C19 74.79(16) . . . . ?
C4 N2 C18 C23 80.13(17) . . . . ?
Li1 N2 C18 C23 -97.00(16) . . . . ?
C23 C18 C19 C20 1.0(2) . . . . ?
N2 C18 C19 C20 -170.74(13) . . . . ?
C23 C18 C19 C24 -179.38(12) . . . . ?
N2 C18 C19 C24 8.86(19) . . . . ?
C18 C19 C20 C21 -1.2(2) . . . . ?
C24 C19 C20 C21 179.17(14) . . . . ?
C19 C20 C21 C22 0.3(2) . . . . ?
C20 C21 C22 C23 0.9(2) . . . . ?
C21 C22 C23 C18 -1.1(2) . . . . ?
C21 C22 C23 C27 175.17(14) . . . . ?
C19 C18 C23 C22 0.1(2) . . . . ?
N2 C18 C23 C22 171.76(13) . . . . ?
C19 C18 C23 C27 -176.16(13) . . . . ?
N2 C18 C23 C27 -4.5(2) . . . . ?
C20 C19 C24 C25 20.1(2) . . . . ?
C18 C19 C24 C25 -159.53(14) . . . . ?
C20 C19 C24 C26 -104.04(16) . . . . ?
C18 C19 C24 C26 76.37(17) . . . . ?
C22 C23 C27 C28 33.4(2) . . . . ?
C18 C23 C27 C28 -150.46(15) . . . . ?
C22 C23 C27 C29 -90.53(18) . . . . ?
C18 C23 C27 C29 85.66(17) . . . . ?
C32 O1 C30A C31A 72.8(3) . . . . ?
C30B O1 C30A C31A -8.5(3) . . . . ?
Li1 O1 C30A C31A -122.9(3) . . . . ?
C32 O1 C30B C31B -120.1(3) . . . . ?
C30A O1 C30B C31B -2.9(3) . . . . ?
Li1 O1 C30B C31B 93.5(3) . . . . ?
C30A O1 C32 C33 40.5(3) . . . . ?
C30B O1 C32 C33 89.6(2) . . . . ?
Li1 O1 C32 C33 -122.87(19) . . . . ?
